data_2206724
loop_
_publ_author_name
'Pu, Shou-Zhi'
'Yang, Tian-She'
'Yan, Liu-Shui'

_publ_section_title
;
 1,2-Bis(2-ethyl-5-formyl-3-thienyl)-3,3,4,4,5,5-hexafluorocyclopent-1-ene
;
_journal_coeditor_code HK6038
_journal_issue 9
_journal_name_full 'Acta Crystallographica Section E'
_journal_page_first o2961
_journal_page_last o2963
_journal_paper_doi 10.1107/S1600536805025869
_journal_volume 61
_journal_year 2005
_chemical_formula_iupac 'C19 H14 F6 O2 S2'
_chemical_formula_moiety 'C19 H14 F6 O2 S2'
_chemical_formula_sum 'C19 H14 F6 O2 S2'
_chemical_formula_weight 452.42
_chemical_melting_point 380
_chemical_name_systematic
;
3,3,4,4,5,5-Hexafluoro-1,2-bis(2-ethyl-5-formyl-3-thienyl)cyclopent-1-ene
;
_space_group_IT_number 14
_symmetry_cell_setting monoclinic
_symmetry_space_group_name_Hall '-P 2yn'
_symmetry_space_group_name_H-M 'P 1 21/n 1'
_atom_sites_solution_hydrogens geom
_atom_sites_solution_primary direct
_atom_sites_solution_secondary difmap
_audit_creation_method SHELXL-97
_cell_angle_alpha 90.00
_cell_angle_beta 96.816(7)
_cell_angle_gamma 90.00
_cell_formula_units_Z 4
_cell_length_a 11.2889(11)
_cell_length_b 13.4306(13)
_cell_length_c 13.4236(12)
_cell_measurement_reflns_used 51
_cell_measurement_temperature 295(2)
_cell_measurement_theta_max 14.68
_cell_measurement_theta_min 3.03
_cell_volume 2020.9(3)
_computing_cell_refinement XSCANS
_computing_data_collection 'XSCANS (Bruker, 1997)'
_computing_data_reduction XSCANS
_computing_molecular_graphics SHELXTL
_computing_publication_material SHELXTL
_computing_structure_refinement SHELXTL
_computing_structure_solution 'SHELXTL (Bruker, 1997)'
_diffrn_measured_fraction_theta_full 0.995
_diffrn_measured_fraction_theta_max 0.995
_diffrn_measurement_device_type 'Bruker P4'
_diffrn_measurement_method \w
_diffrn_radiation_monochromator graphite
_diffrn_radiation_source 'fine-focus sealed tube'
_diffrn_radiation_type MoK\a
_diffrn_radiation_wavelength 0.71073
_diffrn_reflns_av_R_equivalents 0.0239
_diffrn_reflns_av_sigmaI/netI 0.0433
_diffrn_reflns_limit_h_max 13
_diffrn_reflns_limit_h_min -1
_diffrn_reflns_limit_k_max 15
_diffrn_reflns_limit_k_min -1
_diffrn_reflns_limit_l_max 15
_diffrn_reflns_limit_l_min -15
_diffrn_reflns_number 4499
_diffrn_reflns_theta_full 25.02
_diffrn_reflns_theta_max 25.02
_diffrn_reflns_theta_min 2.15
_diffrn_standards_decay_% 0
_diffrn_standards_interval_count 97
_diffrn_standards_number 3
_exptl_absorpt_coefficient_mu 0.330
_exptl_absorpt_correction_T_max 0.906
_exptl_absorpt_correction_T_min 0.800
_exptl_absorpt_correction_type empirical
_exptl_absorpt_process_details '(North et al., 1968)'
_exptl_crystal_colour colorless
_exptl_crystal_density_diffrn 1.487
_exptl_crystal_density_method 'not measured'
_exptl_crystal_description prism
_exptl_crystal_F_000 920
_exptl_crystal_size_max 0.5
_exptl_crystal_size_mid 0.4
_exptl_crystal_size_min 0.3
_refine_diff_density_max 0.444
_refine_diff_density_min -0.312
_refine_ls_extinction_method none
_refine_ls_goodness_of_fit_ref 1.040
_refine_ls_hydrogen_treatment constr
_refine_ls_matrix_type full
_refine_ls_number_parameters 262
_refine_ls_number_reflns 3548
_refine_ls_number_restraints 0
_refine_ls_restrained_S_all 1.040
_refine_ls_R_factor_all 0.1109
_refine_ls_R_factor_gt 0.0690
_refine_ls_shift/su_max 0.000
_refine_ls_shift/su_mean 0.000
_refine_ls_structure_factor_coef Fsqd
_refine_ls_weighting_details 'calc w = 1/[\s^2^(Fo^2^)+(0.001P)^2^+3P] where P = (Fo^2^+2Fc^2^)/3'
_refine_ls_weighting_scheme calc
_refine_ls_wR_factor_gt 0.1243
_refine_ls_wR_factor_ref 0.1413
_reflns_number_gt 2023
_reflns_number_total 3548
_reflns_threshold_expression I>2\s(I)
_cod_data_source_file hk6038.cif
_cod_data_source_block Ia
_cod_depositor_comments
;
The following automatic conversions were performed:
'_symmetry_cell_setting' value 'Monoclinic' changed to 'monoclinic'
according to '/home/saulius/struct/CIF-dictionaries/cif_core.dic'
dictionary named 'cif_core.dic' version 2.4.1 from 2010-06-29.

Automatic conversion script
Id: cif_fix_enum 1527 2010-12-29 10:47:43Z saulius 

The following automatic conversions were performed:

'_symmetry_cell_setting' value 'Monoclinic' changed to 'monoclinic'
according to /home/saulius/struct/CIF-dictionaries/cif_core.dic
dictionary named 'cif_core.dic' version 2.4.1 from 2010-06-29.

Automatic conversion script
Id: cif_fix_values 1715 2011-07-08 13:25:40Z adriana 
;
_cod_original_sg_symbol_H-M 'P 21/n'
_cod_database_code 2206724
_cod_database_fobs_code 2206724

loop_
_symmetry_equiv_pos_as_xyz
'x, y, z'
'-x+1/2, y+1/2, -z+1/2'
'-x, -y, -z'
'x-1/2, -y-1/2, z-1/2'

loop_
_atom_site_label
_atom_site_fract_x
_atom_site_fract_y
_atom_site_fract_z
_atom_site_U_iso_or_equiv
_atom_site_adp_type
_atom_site_calc_flag
_atom_site_refinement_flags
_atom_site_occupancy
_atom_site_type_symbol
S1 0.17797(12) 0.06063(12) 0.25243(11) 0.1045(5) Uani d . 1 S
S2 0.58120(11) 0.10890(12) 0.57137(12) 0.1033(5) Uani d . 1 S
F1 0.3855(3) 0.4722(3) 0.5086(4) 0.183(2) Uani d . 1 F
F2 0.3529(4) 0.4038(3) 0.6453(3) 0.186(2) Uani d . 1 F
F3 0.1795(4) 0.5298(3) 0.4930(5) 0.199(2) Uani d . 1 F
F4 0.1399(4) 0.4423(5) 0.6104(3) 0.215(3) Uani d . 1 F
F5 0.0274(3) 0.3308(3) 0.4877(4) 0.1528(16) Uani d . 1 F
F6 0.0965(3) 0.4080(3) 0.3681(3) 0.1492(15) Uani d . 1 F
O1 -0.0258(4) -0.0893(3) 0.2688(4) 0.1366(16) Uani d . 1 O
O2 0.8218(3) 0.1437(3) 0.4959(4) 0.1330(16) Uani d . 1 O
C1 0.2173(3) 0.2827(3) 0.4495(3) 0.0656(11) Uani d . 1 C
C2 0.3216(4) 0.3065(3) 0.5012(3) 0.0656(11) Uani d . 1 C
C3 0.3169(4) 0.4058(4) 0.5491(5) 0.0924(15) Uani d . 1 C
C4 0.1892(5) 0.4391(4) 0.5287(5) 0.0977(16) Uani d . 1 C
C5 0.1283(4) 0.3638(4) 0.4587(4) 0.0845(14) Uani d . 1 C
C6 0.2415(4) 0.1654(4) 0.3079(3) 0.0811(13) Uani d . 1 C
C7 0.1839(3) 0.1949(3) 0.3878(3) 0.0679(11) Uani d . 1 C
C8 0.0864(4) 0.1325(3) 0.4005(3) 0.0756(12) Uani d . 1 C
H8A 0.0362 0.1432 0.4496 0.091 Uiso calc R 1 H
C9 0.0725(4) 0.0554(4) 0.3346(4) 0.0855(14) Uani d . 1 C
C10 0.3422(4) 0.2175(5) 0.2630(4) 0.1068(18) Uani d . 1 C
H10A 0.3109 0.2448 0.1982 0.128 Uiso calc R 1 H
H10B 0.3699 0.2728 0.3061 0.128 Uiso calc R 1 H
C11 0.4434(6) 0.1541(5) 0.2497(6) 0.175(4) Uani d . 1 C
H11A 0.5030 0.1923 0.2214 0.262 Uiso calc R 1 H
H11B 0.4176 0.1002 0.2054 0.262 Uiso calc R 1 H
H11C 0.4764 0.1279 0.3135 0.262 Uiso calc R 1 H
C12 -0.0168(5) -0.0214(4) 0.3291(5) 0.1062(18) Uani d . 1 C
H12A -0.0720 -0.0190 0.3753 0.127 Uiso calc R 1 H
C13 0.4401(4) 0.1586(4) 0.5655(4) 0.0806(13) Uani d . 1 C
C14 0.4321(3) 0.2464(3) 0.5168(3) 0.0673(11) Uani d . 1 C
C15 0.5416(4) 0.2761(3) 0.4835(3) 0.0750(12) Uani d . 1 C
H15A 0.5519 0.3352 0.4494 0.090 Uiso calc R 1 H
C16 0.6300(4) 0.2079(4) 0.5072(4) 0.0790(13) Uani d . 1 C
C17 0.7496(4) 0.2096(4) 0.4778(4) 0.1005(17) Uani d . 1 C
H17A 0.7721 0.2649 0.4428 0.121 Uiso calc R 1 H
C18 0.3455(5) 0.1044(5) 0.6143(5) 0.120(2) Uani d . 1 C
H18A 0.2697 0.1117 0.5726 0.144 Uiso calc R 1 H
H18B 0.3649 0.0340 0.6176 0.144 Uiso calc R 1 H
C19 0.3327(7) 0.1389(10) 0.7127(6) 0.293(8) Uani d . 1 C
H19A 0.2714 0.1013 0.7395 0.439 Uiso calc R 1 H
H19B 0.3112 0.2081 0.7100 0.439 Uiso calc R 1 H
H19C 0.4068 0.1306 0.7550 0.439 Uiso calc R 1 H

loop_
_atom_site_aniso_label
_atom_site_aniso_U_11
_atom_site_aniso_U_22
_atom_site_aniso_U_33
_atom_site_aniso_U_12
_atom_site_aniso_U_13
_atom_site_aniso_U_23
S1 0.0845(9) 0.1206(12) 0.1084(11) -0.0030(8) 0.0116(8) -0.0350(9)
S2 0.0625(7) 0.1014(10) 0.1467(13) 0.0143(7) 0.0147(8) 0.0308(10)
F1 0.115(3) 0.086(2) 0.364(7) -0.025(2) 0.096(4) -0.040(3)
F2 0.216(5) 0.165(4) 0.154(3) 0.077(3) -0.079(3) -0.089(3)
F3 0.164(4) 0.088(3) 0.326(7) 0.014(3) -0.051(4) 0.005(3)
F4 0.122(3) 0.373(8) 0.160(4) -0.029(4) 0.063(3) -0.117(5)
F5 0.0690(18) 0.110(2) 0.292(5) -0.0001(18) 0.074(2) -0.036(3)
F6 0.152(3) 0.132(3) 0.152(3) 0.056(3) -0.032(3) 0.006(3)
O1 0.120(3) 0.095(3) 0.186(5) -0.012(3) -0.018(3) -0.026(3)
O2 0.068(2) 0.141(4) 0.194(4) 0.022(2) 0.037(3) 0.009(3)
C1 0.050(2) 0.075(3) 0.075(3) 0.002(2) 0.017(2) 0.000(2)
C2 0.058(2) 0.064(3) 0.077(3) 0.003(2) 0.017(2) -0.003(2)
C3 0.072(3) 0.079(3) 0.126(5) -0.005(3) 0.013(3) -0.013(3)
C4 0.088(4) 0.083(4) 0.127(5) 0.015(3) 0.033(3) -0.006(4)
C5 0.061(3) 0.083(3) 0.109(4) 0.012(3) 0.010(3) 0.004(3)
C6 0.064(3) 0.097(4) 0.082(3) -0.002(3) 0.009(2) -0.012(3)
C7 0.049(2) 0.079(3) 0.077(3) 0.005(2) 0.008(2) -0.002(2)
C8 0.056(2) 0.083(3) 0.088(3) 0.002(2) 0.010(2) 0.000(3)
C9 0.059(3) 0.094(4) 0.101(4) -0.001(3) -0.002(2) -0.006(3)
C10 0.086(3) 0.142(5) 0.099(4) -0.014(4) 0.033(3) -0.020(4)
C11 0.137(6) 0.166(7) 0.241(9) -0.032(5) 0.107(6) -0.083(7)
C12 0.081(3) 0.090(4) 0.142(5) -0.006(3) -0.011(3) -0.007(4)
C13 0.056(2) 0.083(3) 0.103(4) 0.005(2) 0.013(2) 0.017(3)
C14 0.053(2) 0.067(3) 0.082(3) -0.001(2) 0.009(2) -0.001(2)
C15 0.057(2) 0.070(3) 0.099(3) -0.005(2) 0.015(2) 0.003(3)
C16 0.052(2) 0.085(3) 0.101(4) -0.004(2) 0.012(2) -0.004(3)
C17 0.058(3) 0.109(4) 0.136(5) 0.001(3) 0.020(3) -0.002(4)
C18 0.082(4) 0.136(5) 0.147(6) -0.001(4) 0.034(4) 0.054(5)
C19 0.152(7) 0.58(2) 0.145(7) -0.127(11) 0.017(6) 0.118(11)

loop_
_atom_type_symbol
_atom_type_description
_atom_type_scat_dispersion_real
_atom_type_scat_dispersion_imag
_atom_type_scat_source
C C 0.0033 0.0016 'International Tables Vol C Tables 4.2.6.8 and 6.1.1.4'
H H 0.0000 0.0000 'International Tables Vol C Tables 4.2.6.8 and 6.1.1.4'
O O 0.0106 0.0060 'International Tables Vol C Tables 4.2.6.8 and 6.1.1.4'
F F 0.0171 0.0103 'International Tables Vol C Tables 4.2.6.8 and 6.1.1.4'
S S 0.1246 0.1234 'International Tables Vol C Tables 4.2.6.8 and 6.1.1.4'

loop_
_geom_angle_atom_site_label_1
_geom_angle_atom_site_label_2
_geom_angle_atom_site_label_3
_geom_angle
_geom_angle_publ_flag
C6 S1 C9 92.3(2) yes
C16 S2 C13 91.5(2) no
C2 C1 C7 129.8(4) yes
C2 C1 C5 110.1(4) yes
C7 C1 C5 120.1(4) yes
C1 C2 C14 128.4(4) no
C1 C2 C3 111.4(4) yes
C14 C2 C3 120.1(4) no
F2 C3 F1 106.8(5) yes
F2 C3 C2 112.7(5) yes
F1 C3 C2 111.7(5) yes
F2 C3 C4 111.4(5) yes
F1 C3 C4 108.4(5) no
C2 C3 C4 105.8(4) yes
F4 C4 F3 104.8(6) no
F4 C4 C5 110.2(5) no
F3 C4 C5 112.8(5) no
F4 C4 C3 110.9(6) no
F3 C4 C3 112.4(5) no
C5 C4 C3 105.9(4) yes
F5 C5 F6 105.3(4) no
F5 C5 C4 113.0(5) no
F6 C5 C4 108.6(5) no
F5 C5 C1 113.0(4) no
F6 C5 C1 110.6(4) no
C4 C5 C1 106.3(4) yes
C7 C6 C10 128.4(4) yes
C7 C6 S1 111.4(3) yes
C10 C6 S1 120.1(4) yes
C6 C7 C8 111.7(4) yes
C6 C7 C1 124.0(4) yes
C8 C7 C1 124.2(4) yes
C9 C8 C7 114.0(4) yes
C9 C8 H8A 123.0 no
C7 C8 H8A 123.0 no
C8 C9 C12 127.3(5) yes
C8 C9 S1 110.6(4) yes
C12 C9 S1 122.1(4) no
C11 C10 C6 114.5(5) yes
C11 C10 H10A 108.6 no
C6 C10 H10A 108.6 no
C11 C10 H10B 108.6 no
C6 C10 H10B 108.6 no
H10A C10 H10B 107.6 no
C10 C11 H11A 109.5 no
C10 C11 H11B 109.5 no
H11A C11 H11B 109.5 no
C10 C11 H11C 109.5 no
H11A C11 H11C 109.5 no
H11B C11 H11C 109.5 no
O1 C12 C9 125.1(6) yes
O1 C12 H12A 117.5 no
C9 C12 H12A 117.5 no
C14 C13 C18 128.7(4) no
C14 C13 S2 111.8(3) no
C18 C13 S2 119.5(4) no
C13 C14 C15 112.8(4) no
C13 C14 C2 123.6(4) no
C15 C14 C2 123.6(4) no
C16 C15 C14 112.2(4) no
C16 C15 H15A 123.9 no
C14 C15 H15A 123.9 no
C15 C16 C17 127.1(5) no
C15 C16 S2 111.7(3) no
C17 C16 S2 121.0(4) no
O2 C17 C16 124.1(6) no
O2 C17 H17A 118.0 no
C16 C17 H17A 118.0 no
C19 C18 C13 113.7(6) no
C19 C18 H18A 108.8 no
C13 C18 H18A 108.8 no
C19 C18 H18B 108.8 no
C13 C18 H18B 108.8 no
H18A C18 H18B 107.7 no
C18 C19 H19A 109.5 no
C18 C19 H19B 109.5 no
H19A C19 H19B 109.5 no
C18 C19 H19C 109.5 no
H19A C19 H19C 109.5 no
H19B C19 H19C 109.5 no

loop_
_geom_bond_atom_site_label_1
_geom_bond_atom_site_label_2
_geom_bond_distance
_geom_bond_publ_flag
S1 C6 1.709(5) yes
S1 C9 1.718(5) yes
S2 C16 1.710(5) no
S2 C13 1.720(4) no
F1 C3 1.338(6) yes
F2 C3 1.307(6) yes
F3 C4 1.308(6) no
F4 C4 1.288(6) no
F5 C5 1.323(5) no
F6 C5 1.361(6) no
O1 C12 1.215(6) yes
O2 C17 1.209(6) no
C1 C2 1.333(5) yes
C1 C7 1.464(6) yes
C1 C5 1.497(6) yes
C2 C14 1.479(5) no
C2 C3 1.484(6) yes
C3 C4 1.502(7) yes
C4 C5 1.493(7) yes
C6 C7 1.378(6) yes
C6 C10 1.520(6) yes
C7 C8 1.409(6) yes
C8 C9 1.360(6) yes
C8 H8A 0.9300 no
C9 C12 1.439(7) yes
C10 C11 1.453(8) yes
C10 H10A 0.9700 no
C10 H10B 0.9700 no
C11 H11A 0.9600 no
C11 H11B 0.9600 no
C11 H11C 0.9600 no
C12 H12A 0.9300 no
C13 C14 1.346(6) no
C13 C18 1.506(6) no
C14 C15 1.421(5) no
C15 C16 1.364(6) no
C15 H15A 0.9300 no
C16 C17 1.452(6) no
C17 H17A 0.9300 no
C18 C19 1.423(10) no
C18 H18A 0.9700 no
C18 H18B 0.9700 no
C19 H19A 0.9600 no
C19 H19B 0.9600 no
C19 H19C 0.9600 no

loop_
_cod_related_entry_id
_cod_related_entry_database
_cod_related_entry_code
1 ChemSpider 21128952
